data_7211827
loop_
_publ_author_name
'Kalita, Dipjyoti'
'Baruah, Jubaraj B.'

_publ_section_title
;
 Different spatial orientations of amide derivatives on anion coordination
;
_journal_issue 5
_journal_name_full CrystEngComm
_journal_page_first 1562
_journal_paper_doi 10.1039/b915230j
_journal_volume 12
_journal_year 2010
_chemical_formula_sum 'C23 H25 B F4 N4 O4'
_chemical_formula_weight 508.28
_chemical_name_systematic
;
?
;
_space_group_IT_number 19
_symmetry_cell_setting orthorhombic
_symmetry_space_group_name_Hall 'P 2ac 2ab'
_symmetry_space_group_name_H-M 'P 21 21 21'
_atom_sites_solution_hydrogens geom
_atom_sites_solution_primary direct
_atom_sites_solution_secondary difmap
_audit_creation_method SHELXL-97
_cell_angle_alpha 90.00
_cell_angle_beta 90.00
_cell_angle_gamma 90.00
_cell_formula_units_Z 4
_cell_length_a 6.7700(3)
_cell_length_b 11.7365(5)
_cell_length_c 30.6874(12)
_cell_measurement_reflns_used 2277
_cell_measurement_temperature 296(2)
_cell_measurement_theta_max 24.83
_cell_measurement_theta_min 2.64
_cell_volume 2438.30(18)
_computing_cell_refinement 'Bruker SMART'
_computing_data_collection 'Bruker SMART'
_computing_data_reduction 'Bruker SAINT'
_computing_molecular_graphics 'Bruker SHELXTL'
_computing_publication_material 'Bruker SHELXTL'
_computing_structure_refinement 'SHELXL-97 (Sheldrick, 1997)'
_computing_structure_solution 'SHELXS-97 (Sheldrick, 1990)'
_diffrn_ambient_temperature 296(2)
_diffrn_measured_fraction_theta_full 0.969
_diffrn_measured_fraction_theta_max 0.969
_diffrn_measurement_device_type 'CCD area detector'
_diffrn_measurement_method 'phi and omega scans'
_diffrn_radiation_monochromator graphite
_diffrn_radiation_source 'fine-focus sealed tube'
_diffrn_radiation_type MoK\a
_diffrn_radiation_wavelength 0.71073
_diffrn_reflns_av_R_equivalents 0.0629
_diffrn_reflns_av_sigmaI/netI 0.0446
_diffrn_reflns_limit_h_max 8
_diffrn_reflns_limit_h_min -8
_diffrn_reflns_limit_k_max 14
_diffrn_reflns_limit_k_min -14
_diffrn_reflns_limit_l_max 35
_diffrn_reflns_limit_l_min -35
_diffrn_reflns_number 18108
_diffrn_reflns_theta_full 25.50
_diffrn_reflns_theta_max 25.50
_diffrn_reflns_theta_min 1.86
_exptl_absorpt_coefficient_mu 0.115
_exptl_absorpt_correction_type none
_exptl_crystal_colour brown
_exptl_crystal_density_diffrn 1.385
_exptl_crystal_density_method 'not measured'
_exptl_crystal_description block
_exptl_crystal_F_000 1056
_exptl_crystal_size_max 0.37
_exptl_crystal_size_mid 0.29
_exptl_crystal_size_min 0.21
_refine_diff_density_max 0.345
_refine_diff_density_min -0.275
_refine_diff_density_rms 0.058
_refine_ls_abs_structure_details 'Flack H D (1983), Acta Cryst. A39, 876-881'
_refine_ls_abs_structure_Flack 1.1(18)
_refine_ls_extinction_method none
_refine_ls_goodness_of_fit_ref 1.043
_refine_ls_hydrogen_treatment mixed
_refine_ls_matrix_type full
_refine_ls_number_parameters 343
_refine_ls_number_reflns 4444
_refine_ls_number_restraints 0
_refine_ls_restrained_S_all 1.043
_refine_ls_R_factor_all 0.1038
_refine_ls_R_factor_gt 0.0628
_refine_ls_shift/su_max 0.003
_refine_ls_shift/su_mean 0.000
_refine_ls_structure_factor_coef Fsqd
_refine_ls_weighting_details 'calc w=1/[\s^2^(Fo^2^)+(0.1135P)^2^+0.1349P] where P=(Fo^2^+2Fc^2^)/3'
_refine_ls_weighting_scheme calc
_refine_ls_wR_factor_gt 0.1682
_refine_ls_wR_factor_ref 0.2012
_reflns_number_gt 2775
_reflns_number_total 4444
_reflns_threshold_expression >2sigma(I)
_cod_data_source_file b915230j.txt
_cod_data_source_block 8aq8hqbf4_0m
_cod_depositor_comments
;
The following automatic conversions were performed:

'_symmetry_cell_setting' value 'Orthorhombic' changed to
'orthorhombic' according to
/home/saulius/struct/CIF-dictionaries/cif_core.dic dictionary named
'cif_core.dic' version 2.4.2 from 2011-04-26.

Automatic conversion script
Id: cif_fix_values 1891 2012-01-12 08:04:46Z andrius 
;
_cod_original_sg_symbol_H-M 'P2(1)2(1)2(1) '
_cod_database_code 7211827

loop_
_symmetry_equiv_pos_as_xyz
'x, y, z'
'-x+1/2, -y, z+1/2'
'-x, y+1/2, -z+1/2'
'x+1/2, -y+1/2, -z'

loop_
_atom_site_label
_atom_site_type_symbol
_atom_site_fract_x
_atom_site_fract_y
_atom_site_fract_z
_atom_site_U_iso_or_equiv
_atom_site_adp_type
_atom_site_occupancy
_atom_site_symmetry_multiplicity
_atom_site_calc_flag
_atom_site_refinement_flags
B1 B 0.0293(12) 0.7606(5) 0.8182(2) 0.094(2) Uani 1 1 d .
C20 C 0.6136(5) 0.2534(3) 1.11518(10) 0.0432(8) Uani 1 1 d .
C12 C 0.6135(6) 0.1852(3) 1.07755(11) 0.0470(8) Uani 1 1 d .
C13 C 0.6190(6) 0.0688(3) 1.08175(12) 0.0557(9) Uani 1 1 d .
H13 H 0.6205 0.0231 1.0570 0.067 Uiso 1 1 calc R
C14 C 0.6223(7) 0.0188(3) 1.12296(13) 0.0604(10) Uani 1 1 d .
H14 H 0.6251 -0.0602 1.1253 0.073 Uiso 1 1 calc R
C15 C 0.6216(6) 0.0834(3) 1.15977(13) 0.0589(10) Uani 1 1 d .
H15 H 0.6223 0.0484 1.1870 0.071 Uiso 1 1 calc R
C16 C 0.6198(6) 0.2026(3) 1.15678(11) 0.0517(9) Uani 1 1 d .
C17 C 0.6177(6) 0.2766(4) 1.19344(11) 0.0576(10) Uani 1 1 d .
H17 H 0.6212 0.2462 1.2214 0.069 Uiso 1 1 calc R
C18 C 0.6108(6) 0.3901(4) 1.18809(13) 0.0637(11) Uani 1 1 d .
H18 H 0.6099 0.4377 1.2123 0.076 Uiso 1 1 calc R
C19 C 0.6050(6) 0.4367(4) 1.14647(12) 0.0572(10) Uani 1 1 d .
H19 H 0.5994 0.5153 1.1429 0.069 Uiso 1 1 calc R
C11 C 0.6083(6) 0.1774(3) 1.00025(10) 0.0486(8) Uani 1 1 d .
H11A H 0.4909 0.1301 0.9994 0.058 Uiso 1 1 calc R
H11B H 0.7234 0.1282 0.9994 0.058 Uiso 1 1 calc R
C10 C 0.6105(5) 0.2576(3) 0.96198(11) 0.0468(8) Uani 1 1 d .
C2 C 0.6134(6) 0.2452(3) 0.88097(11) 0.0501(9) Uani 1 1 d .
C3 C 0.6238(7) 0.3588(4) 0.87039(13) 0.0633(10) Uani 1 1 d .
H3 H 0.6233 0.4137 0.8922 0.076 Uiso 1 1 calc R
C4 C 0.6352(7) 0.3919(5) 0.82642(16) 0.0754(13) Uani 1 1 d .
H4 H 0.6437 0.4689 0.8196 0.090 Uiso 1 1 calc R
C5 C 0.6342(7) 0.3134(5) 0.79353(15) 0.0818(14) Uani 1 1 d .
H5 H 0.6415 0.3372 0.7647 0.098 Uiso 1 1 calc R
C6 C 0.6220(6) 0.1969(5) 0.80341(13) 0.0722(13) Uani 1 1 d .
C7 C 0.6223(8) 0.1055(6) 0.77184(15) 0.0902(16) Uani 1 1 d .
H7 H 0.6252 0.1221 0.7422 0.108 Uiso 1 1 calc R
C8 C 0.6186(9) -0.0024(6) 0.78514(18) 0.0981(17) Uani 1 1 d .
H8 H 0.6245 -0.0609 0.7647 0.118 Uiso 1 1 calc R
C9 C 0.6061(7) -0.0282(4) 0.82850(17) 0.0852(15) Uani 1 1 d .
H9 H 0.5996 -0.1046 0.8365 0.102 Uiso 1 1 calc R
C1 C 0.6127(6) 0.1617(4) 0.84772(11) 0.0551(9) Uani 1 1 d .
C21 C 0.0857(12) 0.6321(6) 0.0563(2) 0.114(2) Uani 1 1 d .
H21 H -0.0306 0.6044 0.0684 0.136 Uiso 1 1 calc R
C22 C 0.3038(12) 0.7833(6) 0.0450(3) 0.142(3) Uani 1 1 d .
H22A H 0.4131 0.7494 0.0601 0.212 Uiso 1 1 calc R
H22B H 0.3058 0.8643 0.0493 0.212 Uiso 1 1 calc R
H22C H 0.3140 0.7668 0.0144 0.212 Uiso 1 1 calc R
C23 C 0.0142(16) 0.8169(6) 0.0875(3) 0.175(4) Uani 1 1 d .
H23A H -0.1195 0.7915 0.0913 0.263 Uiso 1 1 calc R
H23B H 0.0144 0.8895 0.0731 0.263 Uiso 1 1 calc R
H23C H 0.0765 0.8241 0.1155 0.263 Uiso 1 1 calc R
F1 F -0.0074(9) 0.7862(4) 0.85880(11) 0.174(2) Uani 1 1 d .
F2 F 0.0210(7) 0.8469(2) 0.79068(10) 0.1290(16) Uani 1 1 d .
F3 F -0.0482(14) 0.6707(4) 0.80163(16) 0.248(4) Uani 1 1 d .
F4 F 0.2236(10) 0.7201(6) 0.82057(18) 0.214(3) Uani 1 1 d .
H3A H 0.603(9) 0.453(5) 0.016(2) 0.113(19) Uiso 1 1 d .
H3B H 0.472(11) 0.520(6) 0.035(2) 0.14(3) Uiso 1 1 d .
N3 N 0.6074(5) 0.3692(2) 1.11192(9) 0.0470(7) Uani 1 1 d .
N2 N 0.6107(5) 0.2013(3) 0.92357(10) 0.0504(7) Uani 1 1 d .
N1 N 0.6029(6) 0.0505(3) 0.86015(11) 0.0674(9) Uani 1 1 d .
N4 N 0.1190(8) 0.7368(3) 0.06191(13) 0.0828(11) Uani 1 1 d .
O2 O 0.6099(4) 0.24415(19) 1.03890(7) 0.0521(6) Uani 1 1 d .
O1 O 0.6108(5) 0.3616(2) 0.96539(8) 0.0624(7) Uani 1 1 d .
O4 O 0.1878(6) 0.5621(3) 0.03681(15) 0.1152(14) Uani 1 1 d .
O3 O 0.5850(7) 0.5002(3) 0.03899(11) 0.0738(9) Uani 1 1 d .
H3N H 0.615(7) 0.408(4) 1.0814(15) 0.084(14) Uiso 1 1 d .
H2N H 0.599(7) 0.133(4) 0.9249(13) 0.065(13) Uiso 1 1 d .

loop_
_atom_site_aniso_label
_atom_site_aniso_U_11
_atom_site_aniso_U_22
_atom_site_aniso_U_33
_atom_site_aniso_U_23
_atom_site_aniso_U_13
_atom_site_aniso_U_12
B1 0.149(6) 0.052(3) 0.082(5) -0.007(3) 0.014(4) 0.021(4)
C20 0.0347(16) 0.051(2) 0.044(2) 0.0000(16) 0.0017(17) 0.0014(18)
C12 0.0473(19) 0.0482(19) 0.046(2) 0.0002(16) 0.0037(19) 0.0015(18)
C13 0.061(2) 0.049(2) 0.057(2) -0.0058(17) 0.003(2) 0.004(2)
C14 0.071(2) 0.043(2) 0.068(3) 0.0104(19) 0.007(2) 0.007(2)
C15 0.062(2) 0.061(2) 0.054(2) 0.0145(19) 0.005(2) 0.002(2)
C16 0.0378(18) 0.070(2) 0.048(2) 0.0021(18) 0.0040(18) 0.0002(19)
C17 0.047(2) 0.083(3) 0.043(2) -0.0041(19) 0.0029(19) 0.003(2)
C18 0.049(2) 0.088(3) 0.055(2) -0.023(2) 0.003(2) -0.006(2)
C19 0.048(2) 0.064(2) 0.060(3) -0.014(2) 0.004(2) -0.006(2)
C11 0.0482(19) 0.049(2) 0.048(2) -0.0109(16) -0.0003(19) 0.0026(18)
C10 0.0404(17) 0.057(2) 0.0429(19) -0.0035(16) 0.0027(19) 0.0049(18)
C2 0.0382(17) 0.068(3) 0.044(2) -0.0017(18) -0.0020(18) 0.006(2)
C3 0.055(2) 0.079(3) 0.056(2) 0.005(2) 0.002(2) 0.012(2)
C4 0.063(3) 0.091(3) 0.072(3) 0.020(3) -0.007(2) 0.013(3)
C5 0.060(3) 0.129(5) 0.056(3) 0.020(3) -0.002(2) 0.019(3)
C6 0.042(2) 0.124(4) 0.050(2) -0.008(3) -0.004(2) 0.004(3)
C7 0.061(3) 0.160(5) 0.050(3) -0.035(3) -0.003(2) 0.011(4)
C8 0.080(3) 0.141(5) 0.073(4) -0.052(4) -0.001(3) -0.006(4)
C9 0.065(3) 0.100(4) 0.090(4) -0.044(3) 0.010(3) -0.004(3)
C1 0.0394(18) 0.080(3) 0.046(2) -0.0079(18) -0.0050(17) 0.001(2)
C21 0.122(5) 0.094(4) 0.125(5) 0.003(4) -0.002(4) 0.010(4)
C22 0.137(6) 0.112(5) 0.175(7) 0.026(5) -0.008(5) -0.018(5)
C23 0.263(12) 0.107(5) 0.156(6) -0.006(5) 0.072(7) 0.086(6)
F1 0.315(7) 0.135(3) 0.071(2) 0.010(2) 0.048(3) 0.038(4)
F2 0.237(5) 0.0695(18) 0.0808(19) 0.0112(16) 0.020(2) 0.025(2)
F3 0.472(13) 0.127(3) 0.146(4) 0.045(3) -0.111(6) -0.129(5)
F4 0.204(5) 0.282(7) 0.157(4) 0.049(5) 0.016(4) 0.078(6)
N3 0.0441(16) 0.0471(17) 0.0498(17) -0.0076(14) 0.0011(15) -0.0055(15)
N2 0.0566(18) 0.0511(19) 0.0436(17) -0.0042(15) -0.0008(16) 0.0022(17)
N1 0.0583(19) 0.081(3) 0.063(2) -0.0249(18) 0.0009(18) -0.004(2)
N4 0.109(3) 0.046(2) 0.094(3) -0.0075(19) -0.003(3) 0.005(2)
O2 0.0705(15) 0.0410(12) 0.0447(14) -0.0030(11) 0.0042(14) 0.0025(13)
O1 0.0856(18) 0.0495(15) 0.0521(15) -0.0045(12) -0.0042(16) 0.0051(15)
O4 0.118(3) 0.083(2) 0.145(3) -0.053(2) -0.004(3) 0.025(2)
O3 0.103(3) 0.0542(16) 0.064(2) -0.0046(16) 0.000(2) 0.0060(19)

loop_
_atom_type_symbol
_atom_type_description
_atom_type_scat_dispersion_real
_atom_type_scat_dispersion_imag
_atom_type_scat_source
C C 0.0033 0.0016 'International Tables Vol C Tables 4.2.6.8 and 6.1.1.4'
H H 0.0000 0.0000 'International Tables Vol C Tables 4.2.6.8 and 6.1.1.4'
B B 0.0013 0.0007 'International Tables Vol C Tables 4.2.6.8 and 6.1.1.4'
N N 0.0061 0.0033 'International Tables Vol C Tables 4.2.6.8 and 6.1.1.4'
O O 0.0106 0.0060 'International Tables Vol C Tables 4.2.6.8 and 6.1.1.4'
F F 0.0171 0.0103 'International Tables Vol C Tables 4.2.6.8 and 6.1.1.4'

loop_
_geom_angle_atom_site_label_1
_geom_angle_atom_site_label_2
_geom_angle_atom_site_label_3
_geom_angle
F3 B1 F1 119.3(7)
F3 B1 F2 111.2(6)
F1 B1 F2 115.2(5)
F3 B1 F4 97.2(7)
F1 B1 F4 101.9(6)
F2 B1 F4 109.5(6)
N3 C20 C12 120.5(3)
N3 C20 C16 119.3(3)
C12 C20 C16 120.2(3)
C13 C12 O2 125.7(3)
C13 C12 C20 119.3(3)
O2 C12 C20 115.0(3)
C12 C13 C14 120.3(3)
C12 C13 H13 119.8
C14 C13 H13 119.8
C15 C14 C13 121.2(3)
C15 C14 H14 119.4
C13 C14 H14 119.4
C14 C15 C16 120.1(3)
C14 C15 H15 119.9
C16 C15 H15 119.9
C15 C16 C20 118.8(3)
C15 C16 C17 123.9(4)
C20 C16 C17 117.3(3)
C18 C17 C16 120.6(4)
C18 C17 H17 119.7
C16 C17 H17 119.7
C17 C18 C19 120.2(4)
C17 C18 H18 119.9
C19 C18 H18 119.9
N3 C19 C18 120.0(4)
N3 C19 H19 120.0
C18 C19 H19 120.0
O2 C11 C10 107.9(3)
O2 C11 H11A 110.1
C10 C11 H11A 110.1
O2 C11 H11B 110.1
C10 C11 H11B 110.1
H11A C11 H11B 108.4
O1 C10 N2 124.2(3)
O1 C10 C11 123.8(3)
N2 C10 C11 112.0(3)
C3 C2 N2 125.2(3)
C3 C2 C1 120.1(3)
N2 C2 C1 114.7(3)
C2 C3 C4 119.8(4)
C2 C3 H3 120.1
C4 C3 H3 120.1
C5 C4 C3 121.5(5)
C5 C4 H4 119.2
C3 C4 H4 119.2
C4 C5 C6 119.8(4)
C4 C5 H5 120.1
C6 C5 H5 120.1
C5 C6 C1 119.5(4)
C5 C6 C7 125.4(5)
C1 C6 C7 115.1(5)
C8 C7 C6 120.1(5)
C8 C7 H7 120.0
C6 C7 H7 120.0
C7 C8 C9 120.7(5)
C7 C8 H8 119.7
C9 C8 H8 119.7
N1 C9 C8 123.6(5)
N1 C9 H9 118.2
C8 C9 H9 118.2
N1 C1 C2 117.5(3)
N1 C1 C6 123.3(4)
C2 C1 C6 119.2(4)
O4 C21 N4 128.1(7)
O4 C21 H21 115.9
N4 C21 H21 115.9
N4 C22 H22A 109.5
N4 C22 H22B 109.5
H22A C22 H22B 109.5
N4 C22 H22C 109.5
H22A C22 H22C 109.5
H22B C22 H22C 109.5
N4 C23 H23A 109.5
N4 C23 H23B 109.5
H23A C23 H23B 109.5
N4 C23 H23C 109.5
H23A C23 H23C 109.5
H23B C23 H23C 109.5
C19 N3 C20 122.5(3)
C19 N3 H3N 117(2)
C20 N3 H3N 120(2)
C10 N2 C2 129.2(3)
C10 N2 H2N 116(3)
C2 N2 H2N 114(3)
C9 N1 C1 117.2(4)
C21 N4 C23 129.3(7)
C21 N4 C22 118.0(6)
C23 N4 C22 112.2(6)
C12 O2 C11 116.3(2)
H3A O3 H3B 100(6)

loop_
_geom_bond_atom_site_label_1
_geom_bond_atom_site_label_2
_geom_bond_distance
B1 F3 1.283(8)
B1 F1 1.307(7)
B1 F2 1.319(7)
B1 F4 1.401(9)
C20 N3 1.364(4)
C20 C12 1.405(5)
C20 C16 1.410(5)
C12 C13 1.372(5)
C12 O2 1.373(4)
C13 C14 1.395(5)
C13 H13 0.9300
C14 C15 1.361(5)
C14 H14 0.9300
C15 C16 1.402(6)
C15 H15 0.9300
C16 C17 1.421(5)
C17 C18 1.342(6)
C17 H17 0.9300
C18 C19 1.390(5)
C18 H18 0.9300
C19 N3 1.323(4)
C19 H19 0.9300
C11 O2 1.421(4)
C11 C10 1.505(5)
C11 H11A 0.9700
C11 H11B 0.9700
C10 O1 1.225(4)
C10 N2 1.351(5)
C2 C3 1.374(6)
C2 N2 1.405(5)
C2 C1 1.414(5)
C3 C4 1.406(6)
C3 H3 0.9300
C4 C5 1.366(7)
C4 H4 0.9300
C5 C6 1.403(8)
C5 H5 0.9300
C6 C1 1.423(6)
C6 C7 1.446(7)
C7 C8 1.331(8)
C7 H7 0.9300
C8 C9 1.367(8)
C8 H8 0.9300
C9 N1 1.341(5)
C9 H9 0.9300
C1 N1 1.361(5)
C21 O4 1.229(7)
C21 N4 1.261(7)
C21 H21 0.9300
C22 N4 1.461(8)
C22 H22A 0.9600
C22 H22B 0.9600
C22 H22C 0.9600
C23 N4 1.416(7)
C23 H23A 0.9600
C23 H23B 0.9600
C23 H23C 0.9600
N3 H3N 1.04(5)
N2 H2N 0.81(4)
O3 H3A 0.92(7)
O3 H3B 0.81(8)

loop_
_geom_torsion_atom_site_label_1
_geom_torsion_atom_site_label_2
_geom_torsion_atom_site_label_3
_geom_torsion_atom_site_label_4
_geom_torsion
N3 C20 C12 C13 -179.7(4)
C16 C20 C12 C13 0.2(6)
N3 C20 C12 O2 0.9(5)
C16 C20 C12 O2 -179.2(3)
O2 C12 C13 C14 180.0(4)
C20 C12 C13 C14 0.7(7)
C12 C13 C14 C15 -0.4(7)
C13 C14 C15 C16 -0.7(7)
C14 C15 C16 C20 1.6(6)
C14 C15 C16 C17 179.6(4)
N3 C20 C16 C15 178.6(4)
C12 C20 C16 C15 -1.3(6)
N3 C20 C16 C17 0.5(6)
C12 C20 C16 C17 -179.4(4)
C15 C16 C17 C18 -178.2(4)
C20 C16 C17 C18 -0.2(6)
C16 C17 C18 C19 0.2(7)
C17 C18 C19 N3 -0.4(7)
O2 C11 C10 O1 -0.9(5)
O2 C11 C10 N2 179.5(3)
N2 C2 C3 C4 176.9(4)
C1 C2 C3 C4 -0.5(7)
C2 C3 C4 C5 0.7(7)
C3 C4 C5 C6 -0.2(7)
C4 C5 C6 C1 -0.6(7)
C4 C5 C6 C7 -179.1(4)
C5 C6 C7 C8 177.1(6)
C1 C6 C7 C8 -1.5(7)
C6 C7 C8 C9 2.7(9)
C7 C8 C9 N1 -2.0(9)
C3 C2 C1 N1 179.8(4)
N2 C2 C1 N1 2.2(5)
C3 C2 C1 C6 -0.3(6)
N2 C2 C1 C6 -177.9(4)
C5 C6 C1 N1 -179.3(4)
C7 C6 C1 N1 -0.6(7)
C5 C6 C1 C2 0.8(7)
C7 C6 C1 C2 179.5(4)
C18 C19 N3 C20 0.6(6)
C12 C20 N3 C19 179.2(3)
C16 C20 N3 C19 -0.7(6)
O1 C10 N2 C2 0.7(6)
C11 C10 N2 C2 -179.7(4)
C3 C2 N2 C10 2.6(7)
C1 C2 N2 C10 -180.0(4)
C8 C9 N1 C1 0.0(7)
C2 C1 N1 C9 -178.7(4)
C6 C1 N1 C9 1.3(7)
O4 C21 N4 C23 -173.5(8)
O4 C21 N4 C22 -2.4(10)
C13 C12 O2 C11 1.1(5)
C20 C12 O2 C11 -179.6(3)
C10 C11 O2 C12 -178.4(3)
